data_9004175
loop_
_publ_author_name
'Ghose, S.'
'Thakur, P.'

_publ_section_title
;
 The crystal structure of georgechaoite NaKZrSi3O9.2H2O
;
_journal_name_full 'The Canadian Mineralogist'
_journal_page_first 5
_journal_page_last 10
_journal_volume 23
_journal_year 1985
_chemical_formula_sum 'H4 K Na O11 Si3 Zr'
_chemical_name_mineral Georgechaoite
_space_group_IT_number 33
_symmetry_space_group_name_Hall 'P -2bc 2a'
_symmetry_space_group_name_H-M 'P 21 n b'
_cell_angle_alpha 90
_cell_angle_beta 90
_cell_angle_gamma 90
_cell_length_a 11.836
_cell_length_b 12.940
_cell_length_c 6.735
_cell_formula_units_Z 4
_cell_volume 1031.518
_database_code_amcsd 0005200
_exptl_crystal_density_diffrn 2.689
_cod_original_formula_sum 'Na K Zr Si3 O11 H4'
_cod_database_code 9004175

loop_
_space_group_symop_operation_xyz
x,y,z
x,1/2+y,1/2-z
1/2+x,1/2-y,1/2+z
1/2+x,-y,-z

loop_
_atom_site_aniso_label
_atom_site_aniso_U_11
_atom_site_aniso_U_22
_atom_site_aniso_U_33
_atom_site_aniso_U_12
_atom_site_aniso_U_13
_atom_site_aniso_U_23
Na 0.01300 0.03100 0.04200 0.00300 0.00300 -0.00600
K 0.04800 0.03200 0.04400 -0.00100 -0.01000 0.01000
Zr 0.00880 0.00680 0.01410 0.00000 -0.00020 -0.00030
Si1 0.00420 0.00140 0.00860 -0.00100 0.00020 0.00150
Si2 0.00190 0.00210 0.01060 0.00000 -0.00060 -0.00050
Si3 0.00600 0.00480 0.00800 -0.00060 0.00180 -0.00130
O1 0.01200 0.00200 0.02400 -0.00200 -0.00200 0.00400
O2 0.00500 0.00400 0.03000 0.00000 -0.00500 0.00600
O3 0.01500 0.01800 0.01300 0.00400 0.00500 0.00200
O4 0.01900 0.00300 0.01100 -0.00300 0.00800 0.00200
O5 0.00800 0.00800 0.01800 0.00000 0.00100 0.00100
O6 0.00600 0.01800 0.01900 0.00200 0.00200 -0.00800
O7 0.07000 0.07000 0.01700 0.00100 -0.00300 -0.00200
O8 0.02500 0.00300 0.01100 0.00200 0.00600 -0.00100
O9 0.00700 0.01400 0.01100 -0.00300 -0.00100 -0.00500
O10 0.05500 0.02700 0.05900 0.01700 -0.02700 -0.01100
O11 0.07000 0.05500 0.02600 0.04600 -0.01400 -0.00400
H1 0.03000 0.00000 0.00000 0.00000 0.00000 0.00000
H2 0.03000 0.00000 0.00000 0.00000 0.00000 0.00000
H3 0.03000 0.00000 0.00000 0.00000 0.00000 0.00000
H4 0.03000 0.00000 0.00000 0.00000 0.00000 0.00000

loop_
_atom_site_label
_atom_site_fract_x
_atom_site_fract_y
_atom_site_fract_z
Na -0.00410 0.38910 0.32870
K 0.75150 0.14990 0.41360
Zr 0.24990 0.05210 0.14680
Si1 0.28200 0.28690 0.38830
Si2 0.49810 0.41650 0.39110
Si3 0.71160 0.39100 0.14590
O1 0.21630 0.39390 0.36270
O2 0.41600 0.31500 0.41960
O3 0.74240 0.27090 0.09400
O4 0.26930 0.20830 0.20520
O5 0.42000 0.01550 0.15420
O6 0.57610 0.39100 0.19530
O7 0.07560 0.07060 0.08820
O8 0.23470 0.03780 0.45490
O9 0.77860 0.42730 0.34110
O10 0.52650 0.12710 0.47530
O11 0.97180 0.20610 0.37140
H1 0.48400 0.19000 0.42500
H2 0.49800 0.06300 0.40600
H3 0.01600 0.18400 0.49000
H4 0.00000 0.17000 0.25500

loop_
_cod_related_entry_id
_cod_related_entry_database
_cod_related_entry_code
1 AMCSD 0005200
